data_7229512
loop_
_publ_author_name
'Wei, Mei-Jie'
'Fu, Jia-Qi'
'Wang, Yi-Di'
'Zhang, Yi'
'Zang, Hong-Ying'
'Shao, Kui-Zhan'
'Li, Yang-Guang'
'Su, Zhong-Min'

_publ_section_title
;
 High tuneable proton-conducting coordination polymers derived from
 sulfonate-based ligand
;
_journal_name_full CrystEngComm
_journal_paper_doi 10.1039/C7CE01589E
_journal_year 2017
_chemical_formula_sum 'C19 H14 Cl2 Cu N4 O4 P0 S'
_chemical_formula_weight 528.84
_chemical_name_systematic
;
 ?
;
_space_group_crystal_system monoclinic
_space_group_IT_number 14
_space_group_name_Hall '-P 2ybc'
_space_group_name_H-M_alt 'P 1 21/c 1'
_symmetry_space_group_name_Hall '-P 2ybc'
_symmetry_space_group_name_H-M 'P 1 21/c 1'
_atom_sites_solution_hydrogens difmap
_audit_creation_method SHELXL-2014
_audit_update_record
;
2017-04-24 deposited with the CCDC.
2017-11-06 downloaded from the CCDC.
;
_cell_angle_alpha 90.000(5)
_cell_angle_beta 93.140(5)
_cell_angle_gamma 90.000(5)
_cell_formula_units_Z 4
_cell_length_a 8.124(5)
_cell_length_b 32.652(5)
_cell_length_c 7.379(5)
_cell_measurement_reflns_used 2246
_cell_measurement_temperature 293(2)
_cell_measurement_theta_max 24.61
_cell_measurement_theta_min 2.50
_cell_volume 1954.5(18)
_computing_cell_refinement 'Bruker SAINT v8.34a'
_computing_data_collection 'Bruker APEX 2'
_computing_data_reduction 'Bruker SAINT v8.34a'
_computing_molecular_graphics 'Bruker SHELXTL'
_computing_publication_material 'Bruker SHELXTL & local programs'
_computing_structure_refinement 'SHELXL-2014 (Sheldrick, 2014)'
_computing_structure_solution 'Bruker SHELXTL 2014/4'
_diffrn_ambient_temperature 293(2)
_diffrn_measured_fraction_theta_full 1.000
_diffrn_measured_fraction_theta_max 1.000
_diffrn_measurement_device_type 'Bruker Smart Apex II CCD'
_diffrn_measurement_method \w-2\q
_diffrn_radiation_type MoK\a
_diffrn_radiation_wavelength 0.71069
_diffrn_reflns_av_R_equivalents 0.0642
_diffrn_reflns_av_unetI/netI 0.0720
_diffrn_reflns_Laue_measured_fraction_full 1.000
_diffrn_reflns_Laue_measured_fraction_max 1.000
_diffrn_reflns_limit_h_max 10
_diffrn_reflns_limit_h_min -10
_diffrn_reflns_limit_k_max 35
_diffrn_reflns_limit_k_min -43
_diffrn_reflns_limit_l_max 9
_diffrn_reflns_limit_l_min -9
_diffrn_reflns_number 14405
_diffrn_reflns_point_group_measured_fraction_full 1.000
_diffrn_reflns_point_group_measured_fraction_max 1.000
_diffrn_reflns_theta_full 25.240
_diffrn_reflns_theta_max 28.333
_diffrn_reflns_theta_min 1.247
_diffrn_source 'fine-focus sealed tube'
_exptl_absorpt_coefficient_mu 1.536
_exptl_absorpt_correction_T_max 0.979
_exptl_absorpt_correction_T_min 0.946
_exptl_absorpt_correction_type multi-scan
_exptl_absorpt_process_details 'SADABS 2014/4 Bruker AXS Madison WI USA'
_exptl_crystal_colour green
_exptl_crystal_density_diffrn 1.797
_exptl_crystal_description flake
_exptl_crystal_F_000 1068
_exptl_crystal_size_max 0.040
_exptl_crystal_size_mid 0.030
_exptl_crystal_size_min 0.020
_refine_diff_density_max 0.782
_refine_diff_density_min -0.957
_refine_diff_density_rms 0.121
_refine_ls_extinction_method none
_refine_ls_goodness_of_fit_ref 1.119
_refine_ls_hydrogen_treatment refall
_refine_ls_matrix_type full
_refine_ls_number_parameters 319
_refine_ls_number_reflns 4856
_refine_ls_number_restraints 0
_refine_ls_restrained_S_all 1.119
_refine_ls_R_factor_all 0.1184
_refine_ls_R_factor_gt 0.0808
_refine_ls_shift/su_max 0.000
_refine_ls_shift/su_mean 0.000
_refine_ls_structure_factor_coef Fsqd
_refine_ls_weighting_details 'w=1/[\s^2^(Fo^2^)+(0.0493P)^2^+9.5305P] where P=(Fo^2^+2Fc^2^)/3'
_refine_ls_weighting_scheme calc
_refine_ls_wR_factor_gt 0.1745
_refine_ls_wR_factor_ref 0.1903
_reflns_Friedel_coverage 0.000
_reflns_number_gt 3330
_reflns_number_total 4856
_reflns_threshold_expression 'I > 2\s(I)'
_cod_data_source_file c7ce01589e2.cif
_cod_data_source_block shelx_CCDC1
_cod_database_code 7229512
_shelx_space_group_comment
;
The symmetry employed for this shelxl refinement is uniquely defined
by the following loop, which should always be used as a source of
symmetry information in preference to the above space-group names.
They are only intended as comments.
;
_shelx_estimated_absorpt_t_min 0.941
_shelx_estimated_absorpt_t_max 0.970
_shelxl_version_number 2014-3

loop_
_space_group_symop_operation_xyz
'x, y, z'
'-x, y+1/2, -z+1/2'
'-x, -y, -z'
'x, -y-1/2, z-1/2'

loop_
_atom_site_label
_atom_site_type_symbol
_atom_site_fract_x
_atom_site_fract_y
_atom_site_fract_z
_atom_site_U_iso_or_equiv
_atom_site_adp_type
_atom_site_occupancy
_atom_site_site_symmetry_order
_atom_site_calc_flag
C1 C 1.2663(8) 0.20048(19) 0.4303(10) 0.0389(15) Uani 1 1 d
C2 C 1.3672(8) 0.1677(2) 0.4743(11) 0.0434(17) Uani 1 1 d
C3 C 1.3154(7) 0.12859(19) 0.4369(10) 0.0362(15) Uani 1 1 d
C4 C 1.1582(7) 0.12311(16) 0.3520(8) 0.0278(12) Uani 1 1 d
C5 C 1.0621(7) 0.15794(17) 0.3098(8) 0.0277(12) Uani 1 1 d
C6 C 0.6713(8) 0.1897(2) 0.1016(10) 0.0395(15) Uani 1 1 d
C7 C 0.5923(8) 0.1534(2) 0.0569(10) 0.0406(16) Uani 1 1 d
C8 C 0.6672(8) 0.1168(2) 0.0906(10) 0.0397(16) Uani 1 1 d
C9 C 0.8289(7) 0.11683(17) 0.1765(8) 0.0286(12) Uani 1 1 d
C10 C 0.8994(7) 0.15504(17) 0.2211(8) 0.0304(13) Uani 1 1 d
C11 C 1.0817(7) 0.08491(16) 0.3059(8) 0.0274(12) Uani 1 1 d
C12 C 0.9270(7) 0.08183(16) 0.2205(8) 0.0281(12) Uani 1 1 d
C13 C 1.0246(7) 0.01886(17) 0.2639(8) 0.0259(12) Uani 1 1 d
C14 C 1.0449(7) -0.02597(16) 0.2682(7) 0.0246(11) Uani 1 1 d
C15 C 1.2048(8) -0.0402(2) 0.3079(10) 0.0388(15) Uani 1 1 d
C16 C 1.2392(8) -0.0818(2) 0.3211(11) 0.0428(17) Uani 1 1 d
C17 C 1.1190(8) -0.11041(18) 0.2794(10) 0.0389(15) Uani 1 1 d
C18 C 0.9613(8) -0.09677(18) 0.2295(9) 0.0330(14) Uani 1 1 d
C19 C 0.9210(7) -0.05539(17) 0.2246(8) 0.0282(12) Uani 1 1 d
N1 N 1.1189(6) 0.19644(14) 0.3478(7) 0.0320(11) Uani 1 1 d
N2 N 0.8224(6) 0.19104(14) 0.1841(7) 0.0319(11) Uani 1 1 d
N3 N 1.1383(6) 0.04536(14) 0.3334(7) 0.0277(10) Uani 1 1 d
N4 N 0.8945(6) 0.04096(14) 0.1983(7) 0.0264(10) Uani 1 1 d
O1 O 0.6972(5) -0.01343(13) 0.0373(6) 0.0405(11) Uani 1 1 d
O2 O 0.6573(5) -0.02669(14) 0.3536(7) 0.0426(11) Uani 1 1 d
O1W O 0.4805(8) 0.04422(19) 0.2862(9) 0.0752(18) Uiso 1 1 d
O3 O 0.6280(6) -0.08155(14) 0.1347(8) 0.0562(15) Uani 1 1 d
S1 S 0.70734(18) -0.04393(5) 0.1834(2) 0.0332(4) Uani 1 1 d
Cl1 Cl 0.7806(2) 0.28367(5) 0.1122(3) 0.0524(5) Uani 1 1 d
Cl2 Cl 1.1156(2) 0.29136(5) 0.3793(3) 0.0513(5) Uani 1 1 d
Cu1 Cu 0.95686(10) 0.24072(2) 0.26118(11) 0.0362(2) Uani 1 1 d
H1 H 1.295(7) 0.2257(19) 0.456(8) 0.029(16) Uiso 1 1 d
H2 H 1.456(10) 0.172(2) 0.553(12) 0.07(3) Uiso 1 1 d
H3 H 1.373(8) 0.1036(19) 0.469(9) 0.037(18) Uiso 1 1 d
H4 H 0.821(11) 0.028(3) 0.090(13) 0.09(3) Uiso 1 1 d
H6 H 0.622(7) 0.2136(16) 0.082(7) 0.015(13) Uiso 1 1 d
H7 H 0.489(9) 0.1536(19) -0.014(9) 0.040(18) Uiso 1 1 d
H8 H 0.625(8) 0.093(2) 0.072(9) 0.04(2) Uiso 1 1 d
H15 H 1.283(8) -0.0243(19) 0.330(9) 0.030(17) Uiso 1 1 d
H16 H 1.339(9) -0.090(2) 0.322(10) 0.04(2) Uiso 1 1 d
H17 H 1.141(7) -0.1422(17) 0.278(8) 0.025(15) Uiso 1 1 d
H18 H 0.875(7) -0.1181(17) 0.207(8) 0.021(14) Uiso 1 1 d

loop_
_atom_site_aniso_label
_atom_site_aniso_U_11
_atom_site_aniso_U_22
_atom_site_aniso_U_33
_atom_site_aniso_U_23
_atom_site_aniso_U_13
_atom_site_aniso_U_12
C1 0.040(4) 0.027(3) 0.048(4) -0.006(3) -0.009(3) -0.009(3)
C2 0.031(3) 0.037(3) 0.059(5) -0.011(3) -0.017(3) -0.008(3)
C3 0.025(3) 0.030(3) 0.053(4) 0.001(3) -0.008(3) -0.001(2)
C4 0.024(3) 0.026(3) 0.033(3) -0.002(2) -0.005(2) -0.005(2)
C5 0.027(3) 0.027(3) 0.028(3) 0.002(2) -0.006(2) -0.004(2)
C6 0.033(3) 0.035(3) 0.048(4) -0.001(3) -0.016(3) 0.006(3)
C7 0.033(3) 0.038(3) 0.049(4) 0.001(3) -0.017(3) 0.001(3)
C8 0.031(3) 0.033(3) 0.053(4) 0.001(3) -0.015(3) -0.008(3)
C9 0.026(3) 0.026(3) 0.033(3) 0.001(2) -0.008(2) -0.006(2)
C10 0.027(3) 0.028(3) 0.034(3) 0.004(2) -0.012(2) -0.002(2)
C11 0.020(3) 0.024(3) 0.038(3) 0.001(2) -0.004(2) -0.002(2)
C12 0.028(3) 0.024(3) 0.031(3) 0.005(2) -0.006(2) -0.004(2)
C13 0.020(3) 0.028(3) 0.029(3) -0.002(2) 0.000(2) -0.004(2)
C14 0.025(3) 0.026(3) 0.023(3) 0.000(2) -0.004(2) -0.003(2)
C15 0.027(3) 0.033(3) 0.055(4) 0.003(3) -0.008(3) -0.002(3)
C16 0.027(3) 0.041(4) 0.060(5) -0.001(3) -0.010(3) 0.010(3)
C17 0.043(4) 0.022(3) 0.052(4) 0.004(3) 0.006(3) 0.007(3)
C18 0.036(3) 0.027(3) 0.036(4) -0.004(2) 0.001(3) -0.011(3)
C19 0.025(3) 0.028(3) 0.030(3) -0.006(2) -0.007(2) 0.000(2)
N1 0.030(3) 0.028(2) 0.037(3) -0.001(2) -0.006(2) -0.0077(19)
N2 0.029(3) 0.028(2) 0.038(3) -0.003(2) -0.009(2) 0.002(2)
N3 0.027(2) 0.025(2) 0.031(3) -0.0020(19) -0.006(2) -0.0030(18)
N4 0.024(2) 0.025(2) 0.029(3) 0.0005(19) -0.009(2) -0.0037(18)
O1 0.034(2) 0.041(3) 0.044(3) -0.002(2) -0.015(2) -0.0065(19)
O2 0.025(2) 0.058(3) 0.045(3) 0.003(2) -0.001(2) 0.007(2)
O3 0.039(3) 0.038(3) 0.088(4) -0.002(3) -0.029(3) -0.012(2)
S1 0.0255(7) 0.0327(8) 0.0397(9) -0.0005(6) -0.0125(6) -0.0064(6)
Cl1 0.0560(11) 0.0289(8) 0.0697(13) 0.0061(8) -0.0185(9) 0.0027(7)
Cl2 0.0562(11) 0.0284(8) 0.0674(13) -0.0090(8) -0.0134(9) -0.0061(7)
Cu1 0.0403(5) 0.0239(4) 0.0429(5) -0.0003(3) -0.0114(3) -0.0021(3)

loop_
_atom_type_symbol
_atom_type_description
_atom_type_scat_dispersion_real
_atom_type_scat_dispersion_imag
_atom_type_scat_source
C C 0.0033 0.0016 'International Tables Vol C Tables 4.2.6.8 and 6.1.1.4'
H H 0.0000 0.0000 'International Tables Vol C Tables 4.2.6.8 and 6.1.1.4'
N N 0.0061 0.0033 'International Tables Vol C Tables 4.2.6.8 and 6.1.1.4'
O O 0.0106 0.0060 'International Tables Vol C Tables 4.2.6.8 and 6.1.1.4'
P P 0.1023 0.0942 'International Tables Vol C Tables 4.2.6.8 and 6.1.1.4'
S S 0.1246 0.1234 'International Tables Vol C Tables 4.2.6.8 and 6.1.1.4'
Cl Cl 0.1484 0.1585 'International Tables Vol C Tables 4.2.6.8 and 6.1.1.4'
Cu Cu 0.3201 1.2651 'International Tables Vol C Tables 4.2.6.8 and 6.1.1.4'

loop_
_geom_angle_atom_site_label_1
_geom_angle_atom_site_label_2
_geom_angle_atom_site_label_3
_geom_angle
N1 C1 C2 123.0(6)
N1 C1 H1 115(4)
C2 C1 H1 122(4)
C3 C2 C1 120.4(6)
C3 C2 H2 119(5)
C1 C2 H2 119(5)
C2 C3 C4 118.1(6)
C2 C3 H3 127(4)
C4 C3 H3 115(4)
C3 C4 C5 118.5(5)
C3 C4 C11 126.3(5)
C5 C4 C11 115.2(5)
N1 C5 C4 121.6(5)
N1 C5 C10 116.4(5)
C4 C5 C10 122.0(5)
N2 C6 C7 122.7(6)
N2 C6 H6 116(4)
C7 C6 H6 121(4)
C8 C7 C6 120.9(6)
C8 C7 H7 118(4)
C6 C7 H7 120(4)
C7 C8 C9 118.3(6)
C7 C8 H8 127(5)
C9 C8 H8 115(5)
C10 C9 C12 116.4(5)
C10 C9 C8 117.3(5)
C12 C9 C8 126.4(5)
N2 C10 C9 123.1(5)
N2 C10 C5 115.9(5)
C9 C10 C5 121.0(5)
C12 C11 N3 106.7(5)
C12 C11 C4 123.2(5)
N3 C11 C4 130.2(5)
N4 C12 C11 106.9(5)
N4 C12 C9 130.9(5)
C11 C12 C9 122.1(5)
N3 C13 N4 107.5(5)
N3 C13 C14 123.8(5)
N4 C13 C14 128.6(5)
C15 C14 C19 117.6(5)
C15 C14 C13 115.9(5)
C19 C14 C13 126.3(5)
C16 C15 C14 121.4(6)
C16 C15 H15 117(4)
C14 C15 H15 122(4)
C17 C16 C15 120.7(6)
C17 C16 H16 116(5)
C15 C16 H16 120(5)
C16 C17 C18 118.4(5)
C16 C17 H17 123(3)
C18 C17 H17 118(3)
C17 C18 C19 122.2(5)
C17 C18 H18 117(3)
C19 C18 H18 121(3)
C18 C19 C14 119.3(5)
C18 C19 S1 115.7(4)
C14 C19 S1 124.7(4)
C1 N1 C5 118.4(5)
C1 N1 Cu1 129.0(4)
C5 N1 Cu1 112.7(4)
C6 N2 C10 117.7(5)
C6 N2 Cu1 128.5(4)
C10 N2 Cu1 113.8(4)
C13 N3 C11 109.2(5)
C13 N4 C12 109.7(4)
C13 N4 H4 117(5)
C12 N4 H4 126(5)
O3 S1 O2 114.1(3)
O3 S1 O1 113.2(3)
O2 S1 O1 111.4(3)
O3 S1 C19 106.5(3)
O2 S1 C19 104.4(3)
O1 S1 C19 106.4(3)
N2 Cu1 N1 81.28(19)
N2 Cu1 Cl2 172.63(16)
N1 Cu1 Cl2 93.07(14)
N2 Cu1 Cl1 92.46(15)
N1 Cu1 Cl1 168.75(16)
Cl2 Cu1 Cl1 93.86(7)

loop_
_geom_bond_atom_site_label_1
_geom_bond_atom_site_label_2
_geom_bond_distance
C1 N1 1.320(8)
C1 C2 1.375(9)
C1 H1 0.87(6)
C2 C3 1.369(9)
C2 H2 0.91(9)
C3 C4 1.403(8)
C3 H3 0.96(6)
C4 C5 1.404(8)
C4 C11 1.426(7)
C5 N1 1.363(7)
C5 C10 1.445(8)
C6 N2 1.341(8)
C6 C7 1.378(9)
C6 H6 0.88(5)
C7 C8 1.358(9)
C7 H7 0.96(7)
C8 C9 1.426(8)
C8 H8 0.87(7)
C9 C10 1.405(7)
C9 C12 1.421(8)
C10 N2 1.353(7)
C11 C12 1.378(8)
C11 N3 1.382(7)
C12 N4 1.368(7)
C13 N3 1.347(7)
C13 N4 1.347(7)
C13 C14 1.473(7)
C14 C15 1.396(8)
C14 C19 1.416(7)
C15 C16 1.389(9)
C15 H15 0.83(6)
C16 C17 1.375(9)
C16 H16 0.86(7)
C17 C18 1.387(9)
C17 H17 1.05(6)
C18 C19 1.390(8)
C18 H18 1.00(6)
C19 S1 1.785(6)
N1 Cu1 2.035(5)
N2 Cu1 2.020(5)
N4 H4 1.06(9)
O1 S1 1.466(5)
O2 S1 1.455(5)
O3 S1 1.424(4)
Cl1 Cu1 2.2480(19)
Cl2 Cu1 2.2435(18)

loop_
_geom_torsion_atom_site_label_1
_geom_torsion_atom_site_label_2
_geom_torsion_atom_site_label_3
_geom_torsion_atom_site_label_4
_geom_torsion
N1 C1 C2 C3 -1.6(12)
C1 C2 C3 C4 0.4(11)
C2 C3 C4 C5 0.0(10)
C2 C3 C4 C11 -178.6(7)
C3 C4 C5 N1 0.6(9)
C11 C4 C5 N1 179.4(6)
C3 C4 C5 C10 179.5(6)
C11 C4 C5 C10 -1.8(9)
N2 C6 C7 C8 -1.9(12)
C6 C7 C8 C9 1.1(12)
C7 C8 C9 C10 0.2(10)
C7 C8 C9 C12 -179.3(7)
C12 C9 C10 N2 178.6(6)
C8 C9 C10 N2 -1.0(10)
C12 C9 C10 C5 -1.0(9)
C8 C9 C10 C5 179.5(6)
N1 C5 C10 N2 0.6(8)
C4 C5 C10 N2 -178.3(6)
N1 C5 C10 C9 -179.8(6)
C4 C5 C10 C9 1.3(9)
C3 C4 C11 C12 -179.3(6)
C5 C4 C11 C12 2.1(9)
C3 C4 C11 N3 0.9(11)
C5 C4 C11 N3 -177.7(6)
N3 C11 C12 N4 -0.2(7)
C4 C11 C12 N4 180.0(5)
N3 C11 C12 C9 177.9(5)
C4 C11 C12 C9 -2.0(10)
C10 C9 C12 N4 178.9(6)
C8 C9 C12 N4 -1.6(11)
C10 C9 C12 C11 1.3(9)
C8 C9 C12 C11 -179.2(6)
N3 C13 C14 C15 -15.3(9)
N4 C13 C14 C15 166.6(6)
N3 C13 C14 C19 169.1(6)
N4 C13 C14 C19 -9.0(10)
C19 C14 C15 C16 -5.9(10)
C13 C14 C15 C16 178.1(6)
C14 C15 C16 C17 5.9(12)
C15 C16 C17 C18 -2.1(11)
C16 C17 C18 C19 -1.5(11)
C17 C18 C19 C14 1.3(10)
C17 C18 C19 S1 -172.9(5)
C15 C14 C19 C18 2.3(9)
C13 C14 C19 C18 177.8(6)
C15 C14 C19 S1 176.0(5)
C13 C14 C19 S1 -8.5(9)
C2 C1 N1 C5 2.2(11)
C2 C1 N1 Cu1 -176.8(6)
C4 C5 N1 C1 -1.7(9)
C10 C5 N1 C1 179.4(6)
C4 C5 N1 Cu1 177.5(5)
C10 C5 N1 Cu1 -1.5(7)
C7 C6 N2 C10 1.1(11)
C7 C6 N2 Cu1 -179.6(5)
C9 C10 N2 C6 0.3(10)
C5 C10 N2 C6 179.9(6)
C9 C10 N2 Cu1 -179.1(5)
C5 C10 N2 Cu1 0.5(7)
N4 C13 N3 C11 -2.0(6)
C14 C13 N3 C11 179.6(5)
C12 C11 N3 C13 1.3(7)
C4 C11 N3 C13 -178.8(6)
N3 C13 N4 C12 1.9(7)
C14 C13 N4 C12 -179.8(6)
C11 C12 N4 C13 -1.1(7)
C9 C12 N4 C13 -178.9(6)
C18 C19 S1 O3 -9.3(6)
C14 C19 S1 O3 176.8(5)
C18 C19 S1 O2 111.7(5)
C14 C19 S1 O2 -62.2(6)
C18 C19 S1 O1 -130.4(5)
C14 C19 S1 O1 55.7(6)
